data_1000175
loop_
_publ_author_name
'Fourquet, J. L.'
'Plet, F.'
'de Pape, R.'

_publ_section_title
;
 RbAlF~4~: Structure of Its \b Metastable Form and Description of the
 Mechanism of Its Irreversible and Topotactic Phase Transition
 \b \\rightarrow \a
;
_journal_coden_ASTM ACBCAR
_journal_issue 9
_journal_name_full
;
 Acta Crystallographica, Section B: Structural Crystallography and
 Crystal Chemistry
;
_journal_page_first 1997
_journal_page_last 2000
_journal_paper_doi 10.1107/S0567740880007790
_journal_volume 36
_journal_year 1980
_chemical_formula_structural 'Rb Al F4'
_chemical_formula_sum 'Al F4 Rb'
_chemical_name_systematic 'Rubidium aluminium tetrafluoride - \b'
_space_group_IT_number 120
_symmetry_cell_setting tetragonal
_symmetry_Int_Tables_number 120
_symmetry_space_group_name_Hall 'I -4 -2c'
_symmetry_space_group_name_H-M 'I -4 c 2'
_cell_angle_alpha 90
_cell_angle_beta 90
_cell_angle_gamma 90
_cell_formula_units_Z 20
_cell_length_a 11.666(5)
_cell_length_b 11.666(5)
_cell_length_c 12.551(6)
_cell_volume 1708.1
_refine_ls_R_factor_all 0.0178
_cod_database_code 1000175

loop_
_symmetry_equiv_pos_as_xyz
x,y,z
-x,-y,z
-x,y,1/2+z
x,-y,1/2+z
-y,x,-z
y,-x,-z
-y,-x,1/2-z
y,x,1/2-z
1/2+x,1/2+y,1/2+z
1/2-x,1/2-y,1/2+z
1/2-x,1/2+y,z
1/2+x,1/2-y,z
1/2-y,1/2+x,1/2-z
1/2+y,1/2-x,1/2-z
1/2-y,1/2-x,-z
1/2+y,1/2+x,-z

loop_
_atom_site_aniso_label
_atom_site_aniso_U_11
_atom_site_aniso_U_12
_atom_site_aniso_U_13
_atom_site_aniso_U_22
_atom_site_aniso_U_23
_atom_site_aniso_U_33
Rb1 0.0158(3) 0.0061(22) 0. 0.0158(3) 0. 0.0241(6)
Rb2 0.0320(11) -0.0059(2) 0.0104(11) 0.0174(9) 0.0027(10) 0.0226(3)
Al1 0.0063(7) -0.0013(11) 0. 0.0063(7) 0. 0.0106(13)
Al2 0.0059(6) 0.0004(5) 0.0045(26) 0.0061(7) 0.0059(38) 0.0116(7)
F1 0.0082(13) -0.0022(10) 0.0083(42) 0.0119(13) 0.0110(53) 0.0285(20)
F2 0.0108(15) 0.0025(10) -0.0066(62) 0.0075(13) 0.0062(71) 0.0398(20)
F3 0.0351(26) -0.0019(18) 0.0010(21) 0.0181(23) -0.0062(21) 0.0233(22)
F4 0.0198(49) -0.0041(36) -0.0014(33) 0.0178(42) 0.0048(31) 0.0024(38)
F5 0.0099(11) 0.0006(14) 0.0019(68) 0.0099(11) -0.0019(68) 0.0281(23)
F6 0.0081(57) -0.0103(19) 0. 0.0401(74) 0. 0.0096(19)

loop_
_atom_site_label
_atom_site_type_symbol
_atom_site_symmetry_multiplicity
_atom_site_Wyckoff_symbol
_atom_site_fract_x
_atom_site_fract_y
_atom_site_fract_z
_atom_site_occupancy
_atom_site_attached_hydrogens
_atom_site_calc_flag
Rb1 Rb1+ 4 a 0. 0. 0.25 1. 0 d
Rb2 Rb1+ 16 i 0.3415(2) 0.8404(2) 0.6881 1. 0 d
Al1 Al3+ 4 d 0.5 0. 0. 1. 0 d
Al2 Al3+ 16 i 0.7926(1) 0.0763(1) 0.0007(7) 1. 0 d
F1 F1- 16 i 0.3445(2) 0.0011(2) 0.0015(11) 1. 0 d
F2 F1- 16 i 0.1419(2) 0.0667(2) 0.0012(16) 1. 0 d
F3 F1- 16 i 0.0777(10) 0.2061(9) 0.1385(10) 1. 0 d
F4 F1- 16 i -0.0801(9) -0.2111(9) -0.1400(8) 1. 0 d
F5 F1- 8 h 0.2184(2) -0.2816(2) 0.5 1. 0 d
F6 F1- 8 g 0. 0.5 0.1379(3) 1. 0 d

loop_
_atom_type_symbol
_atom_type_oxidation_number
Rb1+ 1.000
Al3+ 3.000
F1- -1.000
